data_4301954
loop_
_publ_author_name
'Cheng Rong'
'Zhiwu Yu'
'Qiang Wang'
'Shou-Tian Zheng'
'Chun-Yang Pan'
'Feng Deng'
'Guo-Yu Yang'

_publ_contact_author_address
; 
State Key Laboratory of Structural Chemistry
Fujian Institute of Research on the structure of matter
Chinese Academy of Sciences
Fuzhou, Fujian 350002
P. R. China
;
_publ_contact_author_email ygy@fjirsm.ac.cn
_publ_contact_author_fax '86 591 83710051'
_publ_contact_author_name 'Professor Guo-Yu Yang'
_publ_contact_author_phone '86 591 83710051'
_publ_section_title
;
Aluminoborates with Open Frameworks: Syntheses, Structures, and Properties
;
_journal_name_full 'Inorganic Chemistry'
_journal_page_first 3650
_journal_page_last 3659
_journal_paper_doi 10.1021/ic802124v
_journal_volume 48
_journal_year 2009
_chemical_formula_sum 'C3 H12 Al B5 N2 O10'
_chemical_formula_weight 317.18
_chemical_name_systematic
; 
 ? 
;
_space_group_IT_number 9
_symmetry_cell_setting monoclinic
_symmetry_space_group_name_Hall 'C -2yc'
_symmetry_space_group_name_H-M 'C 1 c 1'
_atom_sites_solution_hydrogens geom
_atom_sites_solution_primary direct
_atom_sites_solution_secondary difmap
_audit_creation_method SHELXL-97
_cell_angle_alpha 90.00
_cell_angle_beta 97.919(8)
_cell_angle_gamma 90.00
_cell_formula_units_Z 4
_cell_length_a 10.933(7)
_cell_length_b 8.297(5)
_cell_length_c 13.317(8)
_cell_measurement_reflns_used 1435
_cell_measurement_temperature 293(2)
_cell_measurement_theta_max 27.4758
_cell_measurement_theta_min 3.0887
_cell_volume 1196.5(13)
_computing_cell_refinement 'CrystalClear (Rigaku Corp., 2000)'
_computing_data_collection 'CrystalClear (Rigaku Corp., 2000)'
_computing_data_reduction 'CrystalClear (Rigaku Corp., 2000)'
_computing_structure_refinement 'SHELXL-97 (Sheldrick, 1997)'
_computing_structure_solution 'SHELXS-97 (Sheldrick, 1990)'
_diffrn_ambient_temperature 293(2)
_diffrn_detector_area_resol_mean 14.6306
_diffrn_measured_fraction_theta_full 0.999
_diffrn_measured_fraction_theta_max 0.999
_diffrn_measurement_device_type 'Mercury70 (2x2 bin mode)'
_diffrn_measurement_method CCD_Profile_fitting
_diffrn_radiation_monochromator graphite
_diffrn_radiation_source 'fine-focus sealed tube'
_diffrn_radiation_type MoK\a
_diffrn_radiation_wavelength 0.71073
_diffrn_reflns_av_R_equivalents 0.0202
_diffrn_reflns_av_sigmaI/netI 0.0269
_diffrn_reflns_limit_h_max 14
_diffrn_reflns_limit_h_min -14
_diffrn_reflns_limit_k_max 10
_diffrn_reflns_limit_k_min -9
_diffrn_reflns_limit_l_max 17
_diffrn_reflns_limit_l_min -15
_diffrn_reflns_number 4488
_diffrn_reflns_theta_full 27.48
_diffrn_reflns_theta_max 27.48
_diffrn_reflns_theta_min 3.09
_exptl_absorpt_coefficient_mu 0.223
_exptl_absorpt_correction_T_max 1.0000
_exptl_absorpt_correction_T_min 0.8150
_exptl_absorpt_correction_type multi-scan
_exptl_crystal_colour colorless
_exptl_crystal_density_diffrn 1.761
_exptl_crystal_density_method 'not measured'
_exptl_crystal_description needle-like
_exptl_crystal_F_000 648
_exptl_crystal_size_max 0.2000
_exptl_crystal_size_mid 0.2000
_exptl_crystal_size_min 0.2000
_refine_diff_density_max 0.259
_refine_diff_density_min -0.380
_refine_diff_density_rms 0.054
_refine_ls_abs_structure_details 'Flack H D (1983), Acta Cryst. A39, 876-881'
_refine_ls_abs_structure_Flack -0.1(2)
_refine_ls_extinction_method none
_refine_ls_goodness_of_fit_ref 0.937
_refine_ls_hydrogen_treatment constr
_refine_ls_matrix_type full
_refine_ls_number_parameters 209
_refine_ls_number_reflns 2395
_refine_ls_number_restraints 2
_refine_ls_restrained_S_all 0.937
_refine_ls_R_factor_all 0.0478
_refine_ls_R_factor_gt 0.0384
_refine_ls_shift/su_max 0.000
_refine_ls_shift/su_mean 0.000
_refine_ls_structure_factor_coef Fsqd
_refine_ls_weighting_details 'calc w=1/[\s^2^(Fo^2^)+(0.0498P)^2^+1.7405P] where P=(Fo^2^+2Fc^2^)/3'
_refine_ls_weighting_scheme calc
_refine_ls_wR_factor_gt 0.0912
_refine_ls_wR_factor_ref 0.0982
_reflns_number_gt 1981
_reflns_number_total 2395
_reflns_threshold_expression >2sigma(I)
_cod_data_source_file ic802124v_si_002_3.cif
_cod_data_source_block Compound_3
_cod_depositor_comments
;
The following automatic conversions were performed:
'_exptl_absorpt_correction_type' value 'Multi-scan' changed to
'multi-scan' according to
'/home/saulius/struct/CIF-dictionaries/cif_core.dic' dictionary named
'cif_core.dic' version 2.4.1 from 2010-06-29.

Automatic conversion script
Id: cif_fix_enum 1527 2010-12-29 10:47:43Z saulius 
;
_cod_original_sg_symbol_H-M 'C c'
_cod_database_code 4301954

loop_
_symmetry_equiv_pos_as_xyz
'x, y, z'
'x, -y, z+1/2'
'x+1/2, y+1/2, z'
'x+1/2, -y+1/2, z+1/2'

loop_
_atom_site_label
_atom_site_type_symbol
_atom_site_fract_x
_atom_site_fract_y
_atom_site_fract_z
_atom_site_U_iso_or_equiv
_atom_site_adp_type
_atom_site_occupancy
_atom_site_symmetry_multiplicity
_atom_site_calc_flag
_atom_site_refinement_flags
_atom_site_disorder_assembly
_atom_site_disorder_group
Al Al 0.17539(7) 0.50098(9) 0.55313(6) 0.01703(17) Uani 1 1 d . . .
B2 B 0.4408(3) 0.5041(4) 0.6198(2) 0.0206(6) Uani 1 1 d . . .
B1 B 0.5288(3) 0.2955(4) 0.5154(2) 0.0262(7) Uani 1 1 d . . .
B4 B 0.3821(3) 0.4972(3) 0.4335(2) 0.0154(5) Uani 1 1 d . . .
B3 B 0.5215(3) 0.7134(4) 0.5144(2) 0.0255(7) Uani 1 1 d . . .
B5 B 0.2921(3) 0.4985(3) 0.7498(2) 0.0144(5) Uani 1 1 d . . .
O4 O 0.5960(2) 0.8377(3) 0.50067(17) 0.0424(6) Uani 1 1 d . . .
O5 O 0.45945(17) 0.6403(2) 0.42961(13) 0.0229(4) Uani 1 1 d . . .
O6 O 0.45693(19) 0.3503(2) 0.42954(14) 0.0260(4) Uani 1 1 d . . .
O1 O 0.6049(2) 0.1722(3) 0.50404(17) 0.0463(7) Uani 1 1 d . . .
O2 O 0.52216(18) 0.3673(3) 0.60683(15) 0.0339(6) Uani 1 1 d . . .
O3 O 0.50756(18) 0.6569(3) 0.60903(15) 0.0305(5) Uani 1 1 d . . .
O7 O 0.40587(17) 0.4971(2) 0.71942(14) 0.0224(4) Uani 1 1 d . . .
O9 O 0.18669(17) 0.5005(2) 0.68473(16) 0.0253(4) Uani 1 1 d . . .
O10 O 0.33326(16) 0.4974(2) 0.53384(13) 0.0162(4) Uani 1 1 d . . .
C1A C 0.8743(7) 0.4299(9) 0.7110(6) 0.044(2) Uani 0.562(11) 1 d P A 1
H1AA H 0.8981 0.4881 0.6535 0.053 Uiso 0.562(11) 1 calc PR A 1
H1AB H 0.8217 0.3412 0.6846 0.053 Uiso 0.562(11) 1 calc PR A 1
C1 C 0.9280(8) 0.5072(10) 0.7595(7) 0.034(2) Uani 0.438(11) 1 d P A 2
H1D H 0.9561 0.5694 0.7053 0.041 Uiso 0.438(11) 1 calc PR A 2
H1E H 0.9376 0.5716 0.8208 0.041 Uiso 0.438(11) 1 calc PR A 2
N1 N 0.9955(3) 0.3577(3) 0.7753(3) 0.0421(7) Uani 1 1 d . . .
H1A H 1.0383 0.3026 0.7345 0.063 Uiso 1 1 calc R A 1
H1B H 0.9743 0.2925 0.8230 0.063 Uiso 1 1 calc R A 1
H1C H 1.0418 0.4378 0.8042 0.063 Uiso 1 1 calc R A 1
C2A C 0.8000(7) 0.5422(10) 0.7692(7) 0.047(2) Uani 0.562(11) 1 d P A 1
H2AA H 0.8547 0.6194 0.8072 0.056 Uiso 0.562(11) 1 calc PR A 1
H2AB H 0.7408 0.6013 0.7221 0.056 Uiso 0.562(11) 1 calc PR A 1
C2 C 0.7937(8) 0.4543(13) 0.7306(8) 0.038(2) Uani 0.438(11) 1 d P A 2
H2D H 0.7896 0.3489 0.6989 0.045 Uiso 0.438(11) 1 calc PR A 2
H2E H 0.7491 0.5307 0.6841 0.045 Uiso 0.438(11) 1 calc PR A 2
N2 N 0.6369(3) 0.3244(3) 0.8047(2) 0.0335(6) Uani 1 1 d . A .
H2A H 0.6144 0.2745 0.8584 0.050 Uiso 1 1 calc R . .
H2B H 0.6674 0.2526 0.7650 0.050 Uiso 1 1 calc R . .
H2C H 0.5716 0.3727 0.7702 0.050 Uiso 1 1 calc R . .
C3 C 0.7342(4) 0.4485(6) 0.8394(4) 0.0595(12) Uani 1 1 d . . .
H3A H 0.6959 0.5264 0.8795 0.071 Uiso 1 1 calc R A 1
H3B H 0.7971 0.3939 0.8856 0.071 Uiso 1 1 calc R A 1
O8 O 0.27984(16) 0.4961(2) 0.35176(14) 0.0176(4) Uani 1 1 d . . .

loop_
_atom_site_aniso_label
_atom_site_aniso_U_11
_atom_site_aniso_U_22
_atom_site_aniso_U_33
_atom_site_aniso_U_23
_atom_site_aniso_U_13
_atom_site_aniso_U_12
Al 0.0144(3) 0.0256(4) 0.0109(4) -0.0004(3) 0.0008(3) 0.0003(3)
B2 0.0149(12) 0.0371(16) 0.0097(14) -0.0014(12) 0.0020(11) 0.0021(12)
B1 0.0275(16) 0.0363(18) 0.0155(16) 0.0037(13) 0.0053(13) 0.0117(14)
B4 0.0167(13) 0.0233(13) 0.0063(13) -0.0016(10) 0.0024(11) 0.0007(11)
B3 0.0250(15) 0.0387(19) 0.0130(15) -0.0040(12) 0.0036(12) -0.0102(13)
B5 0.0172(13) 0.0138(11) 0.0122(14) -0.0017(10) 0.0026(11) 0.0024(10)
O4 0.0452(13) 0.0585(15) 0.0249(13) -0.0120(11) 0.0101(10) -0.0351(12)
O5 0.0258(9) 0.0325(11) 0.0108(9) -0.0030(7) 0.0044(7) -0.0115(8)
O6 0.0313(10) 0.0344(11) 0.0119(10) -0.0013(8) 0.0014(8) 0.0140(9)
O1 0.0586(15) 0.0595(15) 0.0221(13) 0.0087(11) 0.0103(11) 0.0401(13)
O2 0.0293(12) 0.0599(14) 0.0117(10) -0.0003(10) -0.0002(9) 0.0212(10)
O3 0.0286(11) 0.0504(13) 0.0122(10) -0.0042(9) 0.0017(8) -0.0180(10)
O7 0.0168(9) 0.0412(11) 0.0090(9) 0.0019(7) 0.0016(7) 0.0010(8)
O9 0.0164(9) 0.0456(12) 0.0137(10) 0.0003(8) 0.0016(8) 0.0009(8)
O10 0.0145(8) 0.0261(9) 0.0078(9) 0.0006(6) 0.0012(7) 0.0017(7)
C1A 0.036(4) 0.044(4) 0.053(5) 0.017(4) 0.013(3) 0.004(3)
C1 0.034(4) 0.034(4) 0.038(5) -0.002(3) 0.014(4) -0.009(3)
N1 0.0473(16) 0.0416(15) 0.0428(18) 0.0151(13) 0.0259(13) 0.0040(13)
C2A 0.037(4) 0.039(4) 0.064(5) -0.002(4) 0.005(3) -0.002(3)
C2 0.031(5) 0.044(5) 0.038(5) 0.010(4) 0.004(4) 0.000(4)
N2 0.0335(13) 0.0488(15) 0.0198(12) 0.0043(12) 0.0093(11) 0.0187(12)
C3 0.0310(19) 0.077(3) 0.073(3) 0.015(2) 0.014(2) 0.0047(18)
O8 0.0145(9) 0.0293(9) 0.0087(8) 0.0005(7) 0.0009(7) -0.0008(7)

loop_
_atom_type_symbol
_atom_type_description
_atom_type_scat_dispersion_real
_atom_type_scat_dispersion_imag
_atom_type_scat_source
C C 0.0033 0.0016 'International Tables Vol C Tables 4.2.6.8 and 6.1.1.4'
B B 0.0013 0.0007 'International Tables Vol C Tables 4.2.6.8 and 6.1.1.4'
N N 0.0061 0.0033 'International Tables Vol C Tables 4.2.6.8 and 6.1.1.4'
O O 0.0106 0.0060 'International Tables Vol C Tables 4.2.6.8 and 6.1.1.4'
Al Al 0.0645 0.0514 'International Tables Vol C Tables 4.2.6.8 and 6.1.1.4'
H H 0.0000 0.0000 'International Tables Vol C Tables 4.2.6.8 and 6.1.1.4'

loop_
_geom_angle_atom_site_label_1
_geom_angle_atom_site_label_2
_geom_angle_atom_site_label_3
_geom_angle
_geom_angle_site_symmetry_1
_geom_angle_site_symmetry_3
_geom_angle_publ_flag
O1 Al O4 109.12(16) 3_455 3_445 ?
O1 Al O9 110.75(11) 3_455 . ?
O4 Al O9 111.85(11) 3_445 . ?
O1 Al O10 110.77(12) 3_455 . ?
O4 Al O10 112.13(12) 3_445 . ?
O9 Al O10 102.10(9) . . ?
O7 B2 O2 108.7(2) . . ?
O7 B2 O3 108.8(2) . . ?
O2 B2 O3 109.6(2) . . ?
O7 B2 O10 114.7(2) . . ?
O2 B2 O10 107.5(2) . . ?
O3 B2 O10 107.4(2) . . ?
O1 B1 O2 122.9(3) . . ?
O1 B1 O6 116.9(3) . . ?
O2 B1 O6 120.2(3) . . ?
O8 B4 O5 111.6(2) . . ?
O8 B4 O6 110.1(2) . . ?
O5 B4 O6 110.1(2) . . ?
O8 B4 O10 109.6(2) . . ?
O5 B4 O10 107.9(2) . . ?
O6 B4 O10 107.4(2) . . ?
O4 B3 O3 122.3(3) . . ?
O4 B3 O5 117.8(3) . . ?
O3 B3 O5 119.9(3) . . ?
O9 B5 O7 123.2(3) . . ?
O9 B5 O8 116.2(2) . 2_565 ?
O7 B5 O8 120.6(2) . 2_565 ?
B3 O4 Al 147.0(2) . 3 ?
B3 O5 B4 123.4(2) . . ?
B1 O6 B4 120.1(2) . . ?
B1 O1 Al 148.0(2) . 3_545 ?
B1 O2 B2 123.4(2) . . ?
B3 O3 B2 120.0(2) . . ?
B5 O7 B2 130.3(2) . . ?
B5 O9 Al 125.81(18) . . ?
B4 O10 B2 109.60(19) . . ?
B4 O10 Al 126.68(15) . . ?
B2 O10 Al 123.63(17) . . ?
C2A C1A N1 114.9(6) . . ?
C2A C1A H1AA 108.5 . . ?
N1 C1A H1AA 108.5 . . ?
C2A C1A H1AB 108.5 . . ?
N1 C1A H1AB 108.5 . . ?
H1AA C1A H1AB 107.5 . . ?
N1 C1 C2 104.1(7) . . ?
N1 C1 H1D 110.9 . . ?
C2 C1 H1D 110.9 . . ?
N1 C1 H1E 110.9 . . ?
C2 C1 H1E 110.9 . . ?
H1D C1 H1E 109.0 . . ?
C1 N1 C1A 39.4(4) . . ?
C1 N1 H1A 130.8 . . ?
C1A N1 H1A 109.5 . . ?
C1 N1 H1B 116.6 . . ?
C1A N1 H1B 109.5 . . ?
H1A N1 H1B 109.5 . . ?
C1 N1 H1C 70.8 . . ?
C1A N1 H1C 109.5 . . ?
H1A N1 H1C 109.5 . . ?
H1B N1 H1C 109.5 . . ?
C3 C2A C1A 110.0(7) . . ?
C3 C2A H2AA 109.7 . . ?
C1A C2A H2AA 109.7 . . ?
C3 C2A H2AB 109.7 . . ?
C1A C2A H2AB 109.7 . . ?
H2AA C2A H2AB 108.2 . . ?
C1 C2 C3 105.4(7) . . ?
C1 C2 H2D 110.7 . . ?
C3 C2 H2D 110.7 . . ?
C1 C2 H2E 110.7 . . ?
C3 C2 H2E 110.7 . . ?
H2D C2 H2E 108.8 . . ?
C3 N2 H2A 109.5 . . ?
C3 N2 H2B 109.5 . . ?
H2A N2 H2B 109.5 . . ?
C3 N2 H2C 109.5 . . ?
H2A N2 H2C 109.5 . . ?
H2B N2 H2C 109.5 . . ?
C2A C3 N2 123.4(5) . . ?
C2A C3 C2 32.1(4) . . ?
N2 C3 C2 95.5(5) . . ?
C2A C3 H3A 106.5 . . ?
N2 C3 H3A 106.5 . . ?
C2 C3 H3A 135.2 . . ?
C2A C3 H3B 106.5 . . ?
N2 C3 H3B 106.5 . . ?
C2 C3 H3B 103.8 . . ?
H3A C3 H3B 106.5 . . ?
B5 O8 B4 124.6(2) 2_564 . ?

loop_
_geom_bond_atom_site_label_1
_geom_bond_atom_site_label_2
_geom_bond_distance
_geom_bond_site_symmetry_2
_geom_bond_publ_flag
Al O1 1.703(2) 3_455 ?
Al O4 1.706(2) 3_445 ?
Al O9 1.740(2) . ?
Al O10 1.780(2) . ?
B2 O7 1.431(4) . ?
B2 O2 1.467(4) . ?
B2 O3 1.479(4) . ?
B2 O10 1.524(3) . ?
B1 O1 1.340(4) . ?
B1 O2 1.366(4) . ?
B1 O6 1.373(4) . ?
B4 O8 1.449(3) . ?
B4 O5 1.463(3) . ?
B4 O6 1.473(3) . ?
B4 O10 1.506(3) . ?
B3 O4 1.342(4) . ?
B3 O3 1.372(4) . ?
B3 O5 1.376(3) . ?
B5 O9 1.343(4) . ?
B5 O7 1.360(4) . ?
B5 O8 1.384(4) 2_565 ?
O4 Al 1.706(2) 3 ?
O1 Al 1.703(2) 3_545 ?
C1A C2A 1.518(12) . ?
C1A N1 1.592(7) . ?
C1A H1AA 0.9700 . ?
C1A H1AB 0.9700 . ?
C1 N1 1.444(8) . ?
C1 C2 1.531(13) . ?
C1 H1D 0.9700 . ?
C1 H1E 0.9700 . ?
N1 H1A 0.8900 . ?
N1 H1B 0.8900 . ?
N1 H1C 0.8900 . ?
C2A C3 1.476(8) . ?
C2A H2AA 0.9700 . ?
C2A H2AB 0.9700 . ?
C2 C3 1.668(11) . ?
C2 H2D 0.9700 . ?
C2 H2E 0.9700 . ?
N2 C3 1.507(6) . ?
N2 H2A 0.8900 . ?
N2 H2B 0.8900 . ?
N2 H2C 0.8900 . ?
C3 H3A 0.9700 . ?
C3 H3B 0.9700 . ?
O8 B5 1.384(4) 2_564 ?

loop_
_geom_hbond_atom_site_label_D
_geom_hbond_atom_site_label_H
_geom_hbond_atom_site_label_A
_geom_hbond_distance_DH
_geom_hbond_distance_HA
_geom_hbond_distance_DA
_geom_hbond_angle_DHA
_geom_hbond_site_symmetry_A
N1 H1A O3 0.89 2.05 2.788(4) 139.4 3_545
N1 H1B O6 0.89 1.88 2.760(4) 170.8 4
N1 H1B O1 0.89 2.64 3.126(5) 115.0 4
N1 H1C O8 0.89 2.65 3.361(5) 137.6 2_665
N2 H2A O4 0.89 2.14 3.023(4) 169.0 2_565
N2 H2A O5 0.89 2.17 2.740(4) 121.2 2_565
N2 H2B O9 0.89 2.37 3.211(4) 157.1 3_545
N2 H2B O8 0.89 2.59 3.104(4) 117.5 4
N2 H2C O7 0.89 2.11 2.989(4) 167.7 .
N2 H2C O2 0.89 2.17 2.781(4) 125.5 .
